data_1512906
loop_
_publ_author_name
'Timothy J. Boyle'
'Leigh Anna M. Ottley'
'Mark A. Rodriguez'

_publ_section_title
;
 Structurally characterized carboxylic acid modified zirconium alkoxides
 for the production of zirconium oxide thin films
;
_journal_issue 13
_journal_name_full Polyhedron
_journal_page_first 1727
_journal_page_last 1738
_journal_paper_doi 10.1016/j.poly.2005.05.005
_journal_volume 24
_journal_year 2005
_chemical_formula_sum 'C25 H50 O16 Zr3'
_chemical_formula_weight 880.31
_chemical_name_common '(3) Zr3(O)(OAc)5(OPri)5'
_chemical_name_systematic
; 
 ? 
;
_space_group_IT_number 2
_symmetry_cell_setting triclinic
_symmetry_space_group_name_Hall '-P 1'
_symmetry_space_group_name_H-M 'P -1'
_atom_sites_solution_hydrogens geom
_atom_sites_solution_primary direct
_atom_sites_solution_secondary difmap
_audit_creation_method SHELXL-97
_cell_angle_alpha 80.995(3)
_cell_angle_beta 75.404(3)
_cell_angle_gamma 84.231(3)
_cell_formula_units_Z 2
_cell_length_a 9.8983(18)
_cell_length_b 10.6175(19)
_cell_length_c 18.776(3)
_cell_measurement_reflns_used 5428
_cell_measurement_temperature 168(2)
_cell_measurement_theta_max 0.00
_cell_measurement_theta_min 0.00
_cell_volume 1882.2(6)
_computing_cell_refinement 'Bruker SMART'
_computing_data_collection 'Bruker SMART'
_computing_data_reduction 'Bruker SAINT'
_computing_molecular_graphics 'Bruker SHELXTL'
_computing_publication_material 'Bruker SHELXTL'
_computing_structure_refinement 'SHELXL-97 (Sheldrick, 1997)'
_computing_structure_solution 'SHELXS-97 (Sheldrick, 1990)'
_diffrn_ambient_temperature 168(2)
_diffrn_measured_fraction_theta_full 0.937
_diffrn_measured_fraction_theta_max 0.937
_diffrn_measurement_device_type 'CCD area detector'
_diffrn_measurement_method 'phi and omega scans'
_diffrn_radiation_monochromator graphite
_diffrn_radiation_source 'fine-focus sealed tube'
_diffrn_radiation_type MoK\a
_diffrn_radiation_wavelength 0.71073
_diffrn_reflns_av_R_equivalents 0.0315
_diffrn_reflns_av_sigmaI/netI 0.0547
_diffrn_reflns_limit_h_max 13
_diffrn_reflns_limit_h_min -12
_diffrn_reflns_limit_k_max 14
_diffrn_reflns_limit_k_min -14
_diffrn_reflns_limit_l_max 25
_diffrn_reflns_limit_l_min -24
_diffrn_reflns_number 16995
_diffrn_reflns_theta_full 28.27
_diffrn_reflns_theta_max 28.27
_diffrn_reflns_theta_min 1.13
_exptl_absorpt_coefficient_mu 0.877
_exptl_absorpt_correction_type none
_exptl_crystal_colour colorless
_exptl_crystal_density_diffrn 1.553
_exptl_crystal_density_meas 0
_exptl_crystal_density_method 'not measured'
_exptl_crystal_description irregular
_exptl_crystal_F_000 896
_exptl_crystal_size_max 0.18
_exptl_crystal_size_mid 0.11
_exptl_crystal_size_min 0.06
_refine_diff_density_max 1.039
_refine_diff_density_min -0.755
_refine_diff_density_rms 0.105
_refine_ls_extinction_method none
_refine_ls_goodness_of_fit_ref 1.034
_refine_ls_hydrogen_treatment mixed
_refine_ls_matrix_type full
_refine_ls_number_parameters 412
_refine_ls_number_reflns 8735
_refine_ls_number_restraints 0
_refine_ls_restrained_S_all 1.034
_refine_ls_R_factor_all 0.0645
_refine_ls_R_factor_gt 0.0398
_refine_ls_shift/su_max 0.003
_refine_ls_shift/su_mean 0.000
_refine_ls_structure_factor_coef Fsqd
_refine_ls_weighting_details 'calc w=1/[\s^2^(Fo^2^)+(0.0484P)^2^+0.7895P] where P=(Fo^2^+2Fc^2^)/3'
_refine_ls_weighting_scheme calc
_refine_ls_wR_factor_gt 0.0877
_refine_ls_wR_factor_ref 0.1050
_reflns_number_gt 6444
_reflns_number_total 8735
_reflns_threshold_expression >2sigma(I)
_cod_data_source_file 2005-1727.cif
_cod_data_source_block c:\frames\lmo024\work\lmo024s
_cod_depositor_comments
;
The following automatic conversions were performed:

'_symmetry_cell_setting' value 'Triclinic' changed to 'triclinic'
according to the built-in table from CIF Core dictionary named
'cif_core.dic' version 2.4.1 from 2010-06-29.

Automatic conversion script
Id: cif_fix_values 1891 2012-01-12 08:04:46Z andrius 
;
_cod_original_sg_symbol_H-M P-1
_cod_database_code 1512906

loop_
_symmetry_equiv_pos_as_xyz
'x, y, z'
'-x, -y, -z'

loop_
_atom_site_label
_atom_site_type_symbol
_atom_site_fract_x
_atom_site_fract_y
_atom_site_fract_z
_atom_site_U_iso_or_equiv
_atom_site_adp_type
_atom_site_occupancy
_atom_site_symmetry_multiplicity
_atom_site_calc_flag
_atom_site_refinement_flags
Zr1 Zr 0.59437(3) 0.98992(3) 0.210368(17) 0.02261(9) Uani 1 1 d .
Zr2 Zr 0.75569(4) 0.80007(3) 0.328819(18) 0.02690(10) Uani 1 1 d .
Zr3 Zr 0.81172(4) 0.66057(3) 0.174257(19) 0.02648(10) Uani 1 1 d .
O1 O 0.7140(2) 0.8192(2) 0.22332(12) 0.0252(5) Uani 1 1 d .
O2 O 0.6880(2) 0.9923(2) 0.30546(12) 0.0254(5) Uani 1 1 d .
O3 O 0.8014(3) 0.6187(2) 0.29457(13) 0.0320(6) Uani 1 1 d .
O4 O 0.4290(3) 0.8748(2) 0.29226(13) 0.0323(6) Uani 1 1 d .
O5 O 0.5380(3) 0.7620(2) 0.37444(13) 0.0357(6) Uani 1 1 d .
O6 O 0.9686(3) 0.8395(2) 0.27509(14) 0.0331(6) Uani 1 1 d .
O7 O 1.0031(3) 0.7592(2) 0.16846(14) 0.0323(6) Uani 1 1 d .
O8 O 0.7541(3) 0.7748(3) 0.07850(13) 0.0352(6) Uani 1 1 d .
O9 O 0.5683(3) 0.9070(2) 0.11547(13) 0.0335(6) Uani 1 1 d .
O10 O 0.9590(3) 0.5966(3) 0.07283(14) 0.0383(7) Uani 1 1 d .
O11 O 0.9747(3) 0.4932(3) 0.18010(15) 0.0427(7) Uani 1 1 d .
O12 O 0.4543(3) 1.1409(2) 0.27471(13) 0.0324(6) Uani 1 1 d .
O13 O 0.3978(3) 1.0855(2) 0.17974(13) 0.0316(6) Uani 1 1 d .
O14 O 0.7907(3) 0.7821(3) 0.42637(14) 0.0422(7) Uani 1 1 d .
O15 O 0.6653(3) 0.5511(3) 0.18388(15) 0.0405(7) Uani 1 1 d .
O16 O 0.7206(3) 1.1059(2) 0.14780(13) 0.0321(6) Uani 1 1 d .
C1 C 0.6961(4) 1.1039(3) 0.3392(2) 0.0291(8) Uani 1 1 d .
H1 H 0.6621 1.1810 0.3090 0.035 Uiso 1 1 calc R
C2 C 0.8480(4) 1.1176(4) 0.3378(3) 0.0481(11) Uani 1 1 d .
H2A H 0.8843 1.0407 0.3651 0.072 Uiso 1 1 calc R
H2B H 0.8547 1.1923 0.3612 0.072 Uiso 1 1 calc R
H2C H 0.9032 1.1286 0.2862 0.072 Uiso 1 1 calc R
C3 C 0.6020(5) 1.0918(5) 0.4163(2) 0.0521(12) Uani 1 1 d .
H3A H 0.5063 1.0807 0.4138 0.078 Uiso 1 1 calc R
H3B H 0.6033 1.1692 0.4385 0.078 Uiso 1 1 calc R
H3C H 0.6351 1.0176 0.4469 0.078 Uiso 1 1 calc R
C4 C 0.8259(6) 0.4945(4) 0.3342(2) 0.0565(14) Uani 1 1 d .
H4 H 0.8332 0.4297 0.2998 0.068 Uiso 1 1 calc R
C5 C 0.7007(8) 0.4667(5) 0.3994(3) 0.087(2) Uani 1 1 d .
H5A H 0.6901 0.5305 0.4333 0.130 Uiso 1 1 calc R
H5B H 0.7155 0.3813 0.4260 0.130 Uiso 1 1 calc R
H5C H 0.6159 0.4705 0.3810 0.130 Uiso 1 1 calc R
C6 C 0.9619(7) 0.4883(5) 0.3559(3) 0.091(2) Uani 1 1 d .
H6A H 1.0381 0.5024 0.3112 0.137 Uiso 1 1 calc R
H6B H 0.9778 0.4041 0.3835 0.137 Uiso 1 1 calc R
H6C H 0.9590 0.5545 0.3874 0.137 Uiso 1 1 calc R
C7 C 0.4305(4) 0.7977(4) 0.3501(2) 0.0368(9) Uani 1 1 d .
C8 C 0.2940(5) 0.7466(5) 0.3952(3) 0.0589(14) Uani 1 1 d .
H8A H 0.2615 0.7889 0.4398 0.088 Uiso 1 1 calc R
H8B H 0.3074 0.6543 0.4097 0.088 Uiso 1 1 calc R
H8C H 0.2242 0.7632 0.3654 0.088 Uiso 1 1 calc R
C9 C 1.0438(4) 0.8186(4) 0.2114(2) 0.0324(8) Uani 1 1 d .
C10 C 1.1867(4) 0.8671(5) 0.1879(3) 0.0548(13) Uani 1 1 d .
H10A H 1.2432 0.8234 0.1471 0.082 Uiso 1 1 calc R
H10B H 1.2308 0.8507 0.2300 0.082 Uiso 1 1 calc R
H10C H 1.1800 0.9593 0.1713 0.082 Uiso 1 1 calc R
C11 C 0.6459(4) 0.8418(3) 0.06861(19) 0.0283(8) Uani 1 1 d .
C12 C 0.6071(5) 0.8415(5) -0.0031(2) 0.0560(14) Uani 1 1 d .
H12A H 0.6713 0.8924 -0.0431 0.084 Uiso 1 1 calc R
H12B H 0.5112 0.8783 0.0006 0.084 Uiso 1 1 calc R
H12C H 0.6135 0.7535 -0.0140 0.084 Uiso 1 1 calc R
C13 C 1.0226(4) 0.5114(4) 0.1102(2) 0.0393(10) Uani 1 1 d .
C14 C 1.1514(5) 0.4408(5) 0.0729(3) 0.0611(14) Uani 1 1 d .
H14A H 1.1404 0.4208 0.0255 0.092 Uiso 1 1 calc R
H14B H 1.1677 0.3613 0.1048 0.092 Uiso 1 1 calc R
H14C H 1.2313 0.4936 0.0637 0.092 Uiso 1 1 calc R
C15 C 0.3660(4) 1.1444(3) 0.23539(19) 0.0288(8) Uani 1 1 d .
C16 C 0.2258(4) 1.2150(5) 0.2562(2) 0.0468(11) Uani 1 1 d .
H16A H 0.2380 1.2998 0.2672 0.070 Uiso 1 1 calc R
H16B H 0.1674 1.1671 0.3001 0.070 Uiso 1 1 calc R
H16C H 0.1803 1.2243 0.2148 0.070 Uiso 1 1 calc R
C17 C 0.8146(8) 0.7707(8) 0.4979(3) 0.120(3) Uani 1 1 d .
H17 H 0.7484 0.8446 0.5133 0.144 Uiso 1 1 calc R
C18 C 0.9269(6) 0.8212(7) 0.5057(3) 0.101(3) Uani 1 1 d .
H18A H 1.0082 0.7603 0.4952 0.151 Uiso 1 1 calc R
H18B H 0.9109 0.8403 0.5567 0.151 Uiso 1 1 calc R
H18C H 0.9441 0.9002 0.4709 0.151 Uiso 1 1 calc R
C19 C 0.7322(6) 0.6743(5) 0.5511(2) 0.0619(14) Uani 1 1 d .
H19A H 0.7668 0.5889 0.5383 0.093 Uiso 1 1 calc R
H19B H 0.6337 0.6892 0.5494 0.093 Uiso 1 1 calc R
H19C H 0.7410 0.6802 0.6013 0.093 Uiso 1 1 calc R
C20 C 0.5518(5) 0.4762(5) 0.1926(3) 0.0566(13) Uani 1 1 d .
H20 H 0.5785 0.3884 0.2150 0.068 Uiso 1 1 calc R
C21 C 0.4306(7) 0.5279(8) 0.2477(5) 0.141(4) Uani 1 1 d .
H21A H 0.4624 0.5457 0.2903 0.212 Uiso 1 1 calc R
H21B H 0.3594 0.4649 0.2645 0.212 Uiso 1 1 calc R
H21C H 0.3905 0.6070 0.2243 0.212 Uiso 1 1 calc R
C22 C 0.5270(6) 0.4649(7) 0.1206(3) 0.087(2) Uani 1 1 d .
H22A H 0.4928 0.5481 0.0987 0.130 Uiso 1 1 calc R
H22B H 0.4571 0.4024 0.1271 0.130 Uiso 1 1 calc R
H22C H 0.6146 0.4367 0.0876 0.130 Uiso 1 1 calc R
C23 C 0.8222(4) 1.1761(4) 0.0919(2) 0.0451(11) Uani 1 1 d .
H23 H 0.8146 1.2660 0.1030 0.054 Uiso 1 1 calc R
C24 C 0.7901(6) 1.1784(6) 0.0187(3) 0.0817(19) Uani 1 1 d .
H24A H 0.7975 1.0910 0.0067 0.123 Uiso 1 1 calc R
H24B H 0.8568 1.2299 -0.0195 0.123 Uiso 1 1 calc R
H24C H 0.6949 1.2159 0.0206 0.123 Uiso 1 1 calc R
C25 C 0.9648(5) 1.1189(7) 0.0953(3) 0.094(2) Uani 1 1 d .
H25A H 0.9800 1.1226 0.1445 0.141 Uiso 1 1 calc R
H25B H 1.0351 1.1669 0.0573 0.141 Uiso 1 1 calc R
H25C H 0.9730 1.0297 0.0863 0.141 Uiso 1 1 calc R

loop_
_atom_site_aniso_label
_atom_site_aniso_U_11
_atom_site_aniso_U_22
_atom_site_aniso_U_33
_atom_site_aniso_U_23
_atom_site_aniso_U_13
_atom_site_aniso_U_12
Zr1 0.02137(17) 0.02721(18) 0.01978(17) -0.00045(13) -0.00689(13) -0.00340(13)
Zr2 0.0352(2) 0.02706(19) 0.02162(17) -0.00093(13) -0.01392(15) -0.00225(15)
Zr3 0.0309(2) 0.02663(19) 0.02540(18) -0.00373(14) -0.01322(15) -0.00146(14)
O1 0.0296(13) 0.0262(13) 0.0221(12) -0.0017(10) -0.0109(10) -0.0029(10)
O2 0.0269(13) 0.0262(13) 0.0262(12) -0.0046(10) -0.0108(10) -0.0035(10)
O3 0.0452(16) 0.0250(13) 0.0276(13) 0.0026(10) -0.0158(12) -0.0026(11)
O4 0.0290(14) 0.0389(15) 0.0280(13) 0.0023(11) -0.0060(11) -0.0109(11)
O5 0.0417(16) 0.0377(15) 0.0274(13) 0.0038(11) -0.0099(12) -0.0104(12)
O6 0.0333(14) 0.0365(15) 0.0357(15) -0.0085(12) -0.0173(12) -0.0027(12)
O7 0.0298(14) 0.0394(15) 0.0310(14) -0.0068(11) -0.0111(11) -0.0054(11)
O8 0.0368(15) 0.0466(17) 0.0233(13) -0.0063(12) -0.0120(11) 0.0070(13)
O9 0.0340(15) 0.0425(16) 0.0293(14) -0.0111(12) -0.0174(11) 0.0073(12)
O10 0.0426(16) 0.0441(17) 0.0335(15) -0.0139(12) -0.0195(13) 0.0130(13)
O11 0.0553(19) 0.0391(16) 0.0368(16) -0.0084(13) -0.0210(14) 0.0126(14)
O12 0.0290(14) 0.0391(15) 0.0317(14) -0.0066(11) -0.0125(11) 0.0012(11)
O13 0.0289(14) 0.0403(15) 0.0267(13) -0.0062(11) -0.0097(11) 0.0026(11)
O14 0.0554(18) 0.0522(18) 0.0249(14) -0.0009(12) -0.0213(13) -0.0078(14)
O15 0.0452(17) 0.0403(16) 0.0423(16) -0.0081(13) -0.0162(13) -0.0139(13)
O16 0.0287(14) 0.0358(15) 0.0276(13) 0.0067(11) -0.0037(11) -0.0075(11)
C1 0.034(2) 0.0274(19) 0.0320(19) -0.0077(15) -0.0161(16) -0.0030(16)
C2 0.039(2) 0.037(2) 0.078(3) -0.021(2) -0.023(2) -0.0055(19)
C3 0.058(3) 0.058(3) 0.038(2) -0.019(2) -0.001(2) -0.001(2)
C4 0.112(4) 0.024(2) 0.038(2) -0.0018(18) -0.034(3) 0.010(2)
C5 0.170(7) 0.036(3) 0.041(3) 0.010(2) -0.009(4) -0.016(3)
C6 0.149(6) 0.062(4) 0.084(4) -0.022(3) -0.084(4) 0.052(4)
C7 0.040(2) 0.040(2) 0.031(2) -0.0017(17) -0.0063(18) -0.0142(18)
C8 0.044(3) 0.081(4) 0.043(3) 0.015(2) 0.001(2) -0.028(3)
C9 0.032(2) 0.034(2) 0.036(2) -0.0044(17) -0.0175(17) -0.0010(16)
C10 0.039(3) 0.083(4) 0.049(3) -0.013(3) -0.014(2) -0.021(2)
C11 0.034(2) 0.030(2) 0.0248(18) -0.0040(15) -0.0153(16) 0.0034(16)
C12 0.064(3) 0.072(3) 0.043(3) -0.027(2) -0.035(2) 0.033(3)
C13 0.044(2) 0.039(2) 0.045(2) -0.0194(19) -0.026(2) 0.0092(19)
C14 0.063(3) 0.072(3) 0.053(3) -0.025(3) -0.028(3) 0.035(3)
C15 0.0279(19) 0.031(2) 0.0270(19) -0.0016(15) -0.0067(15) -0.0003(15)
C16 0.033(2) 0.064(3) 0.048(3) -0.020(2) -0.0136(19) 0.009(2)
C17 0.176(7) 0.178(7) 0.033(3) 0.037(4) -0.059(4) -0.129(6)
C18 0.089(4) 0.177(7) 0.050(3) 0.031(4) -0.045(3) -0.075(5)
C19 0.075(4) 0.084(4) 0.028(2) 0.005(2) -0.018(2) -0.021(3)
C20 0.064(3) 0.053(3) 0.057(3) -0.009(2) -0.009(2) -0.032(2)
C21 0.080(5) 0.169(8) 0.166(8) -0.095(7) 0.053(5) -0.068(5)
C22 0.071(4) 0.123(6) 0.087(4) -0.031(4) -0.032(3) -0.040(4)
C23 0.039(2) 0.049(3) 0.040(2) 0.011(2) -0.0027(19) -0.012(2)
C24 0.084(4) 0.116(5) 0.039(3) 0.015(3) -0.005(3) -0.048(4)
C25 0.038(3) 0.139(6) 0.091(5) 0.030(4) -0.009(3) -0.024(3)

loop_
_atom_type_symbol
_atom_type_description
_atom_type_scat_dispersion_real
_atom_type_scat_dispersion_imag
_atom_type_scat_source
C C 0.0033 0.0016 'International Tables Vol C Tables 4.2.6.8 and 6.1.1.4'
H H 0.0000 0.0000 'International Tables Vol C Tables 4.2.6.8 and 6.1.1.4'
O O 0.0106 0.0060 'International Tables Vol C Tables 4.2.6.8 and 6.1.1.4'
Zr Zr -2.9673 0.5597 'International Tables Vol C Tables 4.2.6.8 and 6.1.1.4'

loop_
_geom_angle_atom_site_label_1
_geom_angle_atom_site_label_2
_geom_angle_atom_site_label_3
_geom_angle
O16 Zr1 O1 104.94(10)
O16 Zr1 O9 91.70(10)
O1 Zr1 O9 80.84(9)
O16 Zr1 O2 92.25(10)
O1 Zr1 O2 72.23(9)
O9 Zr1 O2 152.89(9)
O16 Zr1 O4 172.20(10)
O1 Zr1 O4 81.65(9)
O9 Zr1 O4 93.49(10)
O2 Zr1 O4 85.77(9)
O16 Zr1 O13 96.99(10)
O1 Zr1 O13 145.85(9)
O9 Zr1 O13 72.54(9)
O2 Zr1 O13 133.37(9)
O4 Zr1 O13 79.07(9)
O16 Zr1 O12 95.53(10)
O1 Zr1 O12 143.12(9)
O9 Zr1 O12 129.52(9)
O2 Zr1 O12 76.70(9)
O4 Zr1 O12 76.68(9)
O13 Zr1 O12 57.00(9)
O14 Zr2 O3 105.95(11)
O14 Zr2 O2 105.66(11)
O3 Zr2 O2 148.38(9)
O14 Zr2 O1 179.05(11)
O3 Zr2 O1 74.13(9)
O2 Zr2 O1 74.25(9)
O14 Zr2 O6 92.61(11)
O3 Zr2 O6 87.27(10)
O2 Zr2 O6 91.60(9)
O1 Zr2 O6 88.33(9)
O14 Zr2 O5 91.85(11)
O3 Zr2 O5 91.52(10)
O2 Zr2 O5 87.17(10)
O1 Zr2 O5 87.20(9)
O6 Zr2 O5 175.53(9)
O15 Zr3 O1 104.95(11)
O15 Zr3 O8 90.34(11)
O1 Zr3 O8 80.71(9)
O15 Zr3 O3 91.42(10)
O1 Zr3 O3 72.10(9)
O8 Zr3 O3 152.27(10)
O15 Zr3 O7 170.51(11)
O1 Zr3 O7 82.09(9)
O8 Zr3 O7 97.17(10)
O3 Zr3 O7 84.64(9)
O15 Zr3 O10 98.77(11)
O1 Zr3 O10 144.43(10)
O8 Zr3 O10 72.94(9)
O3 Zr3 O10 133.91(9)
O7 Zr3 O10 78.05(9)
O15 Zr3 O11 92.88(12)
O1 Zr3 O11 144.79(9)
O8 Zr3 O11 130.10(10)
O3 Zr3 O11 77.44(10)
O7 Zr3 O11 77.84(10)
O10 Zr3 O11 57.35(9)
Zr1 O1 Zr3 145.82(12)
Zr1 O1 Zr2 107.14(10)
Zr3 O1 Zr2 107.03(10)
C1 O2 Zr2 132.0(2)
C1 O2 Zr1 125.6(2)
Zr2 O2 Zr1 102.45(9)
C4 O3 Zr2 132.0(2)
C4 O3 Zr3 125.4(2)
Zr2 O3 Zr3 102.53(10)
C7 O4 Zr1 133.0(2)
C7 O5 Zr2 131.4(2)
C9 O6 Zr2 131.0(2)
C9 O7 Zr3 135.3(2)
C11 O8 Zr3 134.2(2)
C11 O9 Zr1 135.2(2)
C13 O10 Zr3 93.5(2)
C13 O11 Zr3 91.4(2)
C15 O12 Zr1 90.9(2)
C15 O13 Zr1 92.7(2)
C17 O14 Zr2 179.0(5)
C20 O15 Zr3 176.6(3)
C23 O16 Zr1 169.6(3)
O2 C1 C3 109.1(3)
O2 C1 C2 108.7(3)
C3 C1 C2 113.3(3)
O2 C1 H1 108.5
C3 C1 H1 108.5
C2 C1 H1 108.5
C1 C2 H2A 109.5
C1 C2 H2B 109.5
H2A C2 H2B 109.5
C1 C2 H2C 109.5
H2A C2 H2C 109.5
H2B C2 H2C 109.5
C1 C3 H3A 109.5
C1 C3 H3B 109.5
H3A C3 H3B 109.5
C1 C3 H3C 109.5
H3A C3 H3C 109.5
H3B C3 H3C 109.5
O3 C4 C6 109.6(4)
O3 C4 C5 108.9(4)
C6 C4 C5 114.0(5)
O3 C4 H4 108.1
C6 C4 H4 108.1
C5 C4 H4 108.1
C4 C5 H5A 109.5
C4 C5 H5B 109.5
H5A C5 H5B 109.5
C4 C5 H5C 109.5
H5A C5 H5C 109.5
H5B C5 H5C 109.5
C4 C6 H6A 109.5
C4 C6 H6B 109.5
H6A C6 H6B 109.5
C4 C6 H6C 109.5
H6A C6 H6C 109.5
H6B C6 H6C 109.5
O4 C7 O5 124.8(3)
O4 C7 C8 118.0(4)
O5 C7 C8 117.2(4)
C7 C8 H8A 109.5
C7 C8 H8B 109.5
H8A C8 H8B 109.5
C7 C8 H8C 109.5
H8A C8 H8C 109.5
H8B C8 H8C 109.5
O7 C9 O6 123.3(3)
O7 C9 C10 119.2(4)
O6 C9 C10 117.6(3)
C9 C10 H10A 109.5
C9 C10 H10B 109.5
H10A C10 H10B 109.5
C9 C10 H10C 109.5
H10A C10 H10C 109.5
H10B C10 H10C 109.5
O9 C11 O8 124.5(3)
O9 C11 C12 118.3(3)
O8 C11 C12 117.3(3)
C11 C12 H12A 109.5
C11 C12 H12B 109.5
H12A C12 H12B 109.5
C11 C12 H12C 109.5
H12A C12 H12C 109.5
H12B C12 H12C 109.5
O11 C13 O10 117.5(4)
O11 C13 C14 121.9(4)
O10 C13 C14 120.6(4)
C13 C14 H14A 109.5
C13 C14 H14B 109.5
H14A C14 H14B 109.5
C13 C14 H14C 109.5
H14A C14 H14C 109.5
H14B C14 H14C 109.5
O13 C15 O12 118.6(3)
O13 C15 C16 120.9(3)
O12 C15 C16 120.5(3)
C15 C16 H16A 109.5
C15 C16 H16B 109.5
H16A C16 H16B 109.5
C15 C16 H16C 109.5
H16A C16 H16C 109.5
H16B C16 H16C 109.5
C18 C17 O14 118.3(5)
C18 C17 C19 126.4(5)
O14 C17 C19 113.1(4)
C18 C17 H17 94.9
O14 C17 H17 94.9
C19 C17 H17 94.9
C17 C18 H18A 109.5
C17 C18 H18B 109.5
H18A C18 H18B 109.5
C17 C18 H18C 109.5
H18A C18 H18C 109.5
H18B C18 H18C 109.5
C17 C19 H19A 109.5
C17 C19 H19B 109.5
H19A C19 H19B 109.5
C17 C19 H19C 109.5
H19A C19 H19C 109.5
H19B C19 H19C 109.5
O15 C20 C22 110.6(4)
O15 C20 C21 108.3(4)
C22 C20 C21 116.2(6)
O15 C20 H20 107.1
C22 C20 H20 107.1
C21 C20 H20 107.1
C20 C21 H21A 109.5
C20 C21 H21B 109.5
H21A C21 H21B 109.5
C20 C21 H21C 109.5
H21A C21 H21C 109.5
H21B C21 H21C 109.5
C20 C22 H22A 109.5
C20 C22 H22B 109.5
H22A C22 H22B 109.5
C20 C22 H22C 109.5
H22A C22 H22C 109.5
H22B C22 H22C 109.5
O16 C23 C24 109.1(4)
O16 C23 C25 109.0(4)
C24 C23 C25 113.7(5)
O16 C23 H23 108.3
C24 C23 H23 108.3
C25 C23 H23 108.3
C23 C24 H24A 109.5
C23 C24 H24B 109.5
H24A C24 H24B 109.5
C23 C24 H24C 109.5
H24A C24 H24C 109.5
H24B C24 H24C 109.5
C23 C25 H25A 109.5
C23 C25 H25B 109.5
H25A C25 H25B 109.5
C23 C25 H25C 109.5
H25A C25 H25C 109.5
H25B C25 H25C 109.5

loop_
_geom_bond_atom_site_label_1
_geom_bond_atom_site_label_2
_geom_bond_distance
Zr1 O16 1.891(2)
Zr1 O1 2.079(2)
Zr1 O9 2.188(2)
Zr1 O2 2.213(2)
Zr1 O4 2.254(2)
Zr1 O13 2.265(2)
Zr1 O12 2.295(3)
Zr2 O14 1.926(2)
Zr2 O3 2.096(3)
Zr2 O2 2.097(2)
Zr2 O1 2.099(2)
Zr2 O6 2.146(3)
Zr2 O5 2.162(3)
Zr3 O15 1.904(3)
Zr3 O1 2.081(2)
Zr3 O8 2.173(2)
Zr3 O3 2.211(2)
Zr3 O7 2.226(2)
Zr3 O10 2.240(3)
Zr3 O11 2.286(3)
O2 C1 1.447(4)
O3 C4 1.439(5)
O4 C7 1.255(4)
O5 C7 1.263(5)
O6 C9 1.279(4)
O7 C9 1.258(4)
O8 C11 1.262(4)
O9 C11 1.259(4)
O10 C13 1.271(5)
O11 C13 1.270(5)
O12 C15 1.273(4)
O13 C15 1.258(4)
O14 C17 1.406(5)
O15 C20 1.402(5)
O16 C23 1.428(4)
C1 C3 1.505(5)
C1 C2 1.518(5)
C1 H1 1.0000
C2 H2A 0.9800
C2 H2B 0.9800
C2 H2C 0.9800
C3 H3A 0.9800
C3 H3B 0.9800
C3 H3C 0.9800
C4 C6 1.495(7)
C4 C5 1.523(7)
C4 H4 1.0000
C5 H5A 0.9800
C5 H5B 0.9800
C5 H5C 0.9800
C6 H6A 0.9800
C6 H6B 0.9800
C6 H6C 0.9800
C7 C8 1.505(5)
C8 H8A 0.9800
C8 H8B 0.9800
C8 H8C 0.9800
C9 C10 1.491(5)
C10 H10A 0.9800
C10 H10B 0.9800
C10 H10C 0.9800
C11 C12 1.491(5)
C12 H12A 0.9800
C12 H12B 0.9800
C12 H12C 0.9800
C13 C14 1.483(6)
C14 H14A 0.9800
C14 H14B 0.9800
C14 H14C 0.9800
C15 C16 1.500(5)
C16 H16A 0.9800
C16 H16B 0.9800
C16 H16C 0.9800
C17 C18 1.331(7)
C17 C19 1.466(7)
C17 H17 1.0000
C18 H18A 0.9800
C18 H18B 0.9800
C18 H18C 0.9800
C19 H19A 0.9800
C19 H19B 0.9800
C19 H19C 0.9800
C20 C22 1.457(7)
C20 C21 1.493(8)
C20 H20 1.0000
C21 H21A 0.9800
C21 H21B 0.9800
C21 H21C 0.9800
C22 H22A 0.9800
C22 H22B 0.9800
C22 H22C 0.9800
C23 C24 1.482(6)
C23 C25 1.492(7)
C23 H23 1.0000
C24 H24A 0.9800
C24 H24B 0.9800
C24 H24C 0.9800
C25 H25A 0.9800
C25 H25B 0.9800
C25 H25C 0.9800
